data_2225735
loop_
_publ_author_name
'Rizvi, Syed Umar Farooq'
'Siddiqui, Hamid Latif'
'Zia-ur-Rehman, Muhammad'
'Azam, Muhammad'
'Parvez, Masood'

_publ_section_title
;
 (2<i>E</i>)-3-(2-Chloro-6-methyl-3-quinolyl)-1-(1-naphthyl)prop-2-en-1-one
;
_journal_coeditor_code SU2165
_journal_issue 4
_journal_name_full 'Acta Crystallographica Section E'
_journal_page_first o761
_journal_paper_doi 10.1107/S1600536810007828
_journal_volume 66
_journal_year 2010
_chemical_formula_iupac 'C23 H16 Cl N O'
_chemical_formula_moiety 'C23 H16 Cl N O'
_chemical_formula_sum 'C23 H16 Cl N O'
_chemical_formula_weight 357.82
_chemical_name_systematic
;
(2<i>E</i>)-3-(2-Chloro-6-methyl-3-quinolyl)-1-(1-naphthyl)prop-2-en-1-one
;
_space_group_IT_number 14
_symmetry_cell_setting monoclinic
_symmetry_space_group_name_Hall '-P 2ybc'
_symmetry_space_group_name_H-M 'P 1 21/c 1'
_atom_sites_solution_hydrogens difmap
_atom_sites_solution_primary direct
_atom_sites_solution_secondary difmap
_cell_angle_alpha 90.00
_cell_angle_beta 103.29(2)
_cell_angle_gamma 90.00
_cell_formula_units_Z 4
_cell_length_a 16.919(8)
_cell_length_b 7.146(3)
_cell_length_c 14.829(5)
_cell_measurement_reflns_used 6886
_cell_measurement_temperature 173(2)
_cell_measurement_theta_max 27.5
_cell_measurement_theta_min 2.8
_cell_volume 1744.9(13)
_computing_cell_refinement 'DENZO (Otwinowski & Minor, 1997)'
_computing_data_collection 'COLLECT (Hooft, 1998)'
_computing_data_reduction 'SCALEPACK (Otwinowski & Minor, 1997)'
_computing_molecular_graphics 'ORTEP-3 for Windows (Farrugia, 1997)'
_computing_publication_material 'SHELXL97 (Sheldrick, 2008)'
_computing_structure_refinement 'SHELXL97 (Sheldrick, 2008)'
_computing_structure_solution 'SHELXS97 (Sheldrick, 2008)'
_diffrn_ambient_temperature 173(2)
_diffrn_measured_fraction_theta_full 0.996
_diffrn_measured_fraction_theta_max 0.996
_diffrn_measurement_device_type 'Nonius KappaCCD'
_diffrn_measurement_method ' \w and \f '
_diffrn_radiation_monochromator graphite
_diffrn_radiation_source 'fine-focus sealed tube'
_diffrn_radiation_type MoK\a
_diffrn_radiation_wavelength 0.71073
_diffrn_reflns_av_R_equivalents 0.0394
_diffrn_reflns_av_sigmaI/netI 0.0635
_diffrn_reflns_limit_h_max 21
_diffrn_reflns_limit_h_min -21
_diffrn_reflns_limit_k_max 9
_diffrn_reflns_limit_k_min -8
_diffrn_reflns_limit_l_max 19
_diffrn_reflns_limit_l_min -19
_diffrn_reflns_number 6886
_diffrn_reflns_theta_full 27.48
_diffrn_reflns_theta_max 27.48
_diffrn_reflns_theta_min 2.82
_diffrn_standards_decay_% 0
_diffrn_standards_number 0
_exptl_absorpt_coefficient_mu 0.230
_exptl_absorpt_correction_T_max 0.989
_exptl_absorpt_correction_T_min 0.968
_exptl_absorpt_correction_type multi-scan
_exptl_absorpt_process_details '(SORTAV; Blessing, 1997)'
_exptl_crystal_colour 'light yellow'
_exptl_crystal_density_diffrn 1.362
_exptl_crystal_density_method 'not measured'
_exptl_crystal_description plate
_exptl_crystal_F_000 744
_exptl_crystal_size_max 0.14
_exptl_crystal_size_mid 0.12
_exptl_crystal_size_min 0.05
_refine_diff_density_max 0.244
_refine_diff_density_min -0.292
_refine_ls_extinction_method none
_refine_ls_goodness_of_fit_ref 1.010
_refine_ls_hydrogen_treatment constr
_refine_ls_matrix_type full
_refine_ls_number_parameters 236
_refine_ls_number_reflns 3988
_refine_ls_number_restraints 0
_refine_ls_restrained_S_all 1.010
_refine_ls_R_factor_all 0.0964
_refine_ls_R_factor_gt 0.0513
_refine_ls_shift/su_max 0.000
_refine_ls_shift/su_mean 0.000
_refine_ls_structure_factor_coef Fsqd
_refine_ls_weighting_details 'calc w=1/[\s^2^(Fo^2^)+(0.0545P)^2^+0.6476P] where P=(Fo^2^+2Fc^2^)/3'
_refine_ls_weighting_scheme calc
_refine_ls_wR_factor_gt 0.1110
_refine_ls_wR_factor_ref 0.1313
_reflns_number_gt 2575
_reflns_number_total 3988
_reflns_threshold_expression I>2\s(I)
_cod_data_source_file su2165.cif
_cod_data_source_block I
_cod_original_sg_symbol_H-M 'P 21/c'
_cod_database_code 2225735
_cod_database_fobs_code 2225735

loop_
_symmetry_equiv_pos_as_xyz
'x, y, z'
'-x, y+1/2, -z+1/2'
'-x, -y, -z'
'x, -y-1/2, z-1/2'

loop_
_atom_site_type_symbol
_atom_site_label
_atom_site_fract_x
_atom_site_fract_y
_atom_site_fract_z
_atom_site_U_iso_or_equiv
_atom_site_adp_type
_atom_site_calc_flag
_atom_site_refinement_flags
_atom_site_occupancy
_atom_site_disorder_assembly
_atom_site_disorder_group
Cl Cl1 0.05985(4) 0.69090(9) 0.33367(3) 0.0466(2) Uani d . 1 . .
O O1 0.29189(9) 0.9031(2) 0.21743(9) 0.0428(4) Uani d . 1 . .
N N1 -0.07435(11) 0.6646(3) 0.20914(11) 0.0364(4) Uani d . 1 . .
C C1 -0.12197(12) 0.6652(3) 0.11997(13) 0.0319(5) Uani d . 1 . .
C C2 -0.20482(13) 0.6170(3) 0.10550(15) 0.0378(5) Uani d . 1 . .
H H2 -0.2275 0.5874 0.1567 0.045 Uiso calc R 1 . .
C C3 -0.25230(13) 0.6132(3) 0.01723(15) 0.0374(5) Uani d . 1 . .
H H3 -0.3080 0.5801 0.0081 0.045 Uiso calc R 1 . .
C C4 -0.22076(13) 0.6572(3) -0.06116(14) 0.0353(5) Uani d . 1 . .
C C5 -0.14061(13) 0.7047(3) -0.04742(14) 0.0344(5) Uani d . 1 . .
H H5 -0.1190 0.7363 -0.0992 0.041 Uiso calc R 1 . .
C C6 -0.08912(13) 0.7078(3) 0.04277(13) 0.0314(5) Uani d . 1 . .
C C7 -0.00604(13) 0.7522(3) 0.05985(14) 0.0338(5) Uani d . 1 . .
H H7 0.0172 0.7835 0.0092 0.041 Uiso calc R 1 . .
C C8 0.04260(13) 0.7514(3) 0.14841(13) 0.0317(5) Uani d . 1 . .
C C9 0.00187(13) 0.7035(3) 0.21931(13) 0.0328(5) Uani d . 1 . .
C C10 -0.27558(15) 0.6499(4) -0.15703(16) 0.0481(6) Uani d . 1 . .
H H10A -0.2452 0.6896 -0.2026 0.058 Uiso calc R 1 . .
H H10B -0.3219 0.7338 -0.1600 0.058 Uiso calc R 1 . .
H H10C -0.2952 0.5217 -0.1708 0.058 Uiso calc R 1 . .
C C11 0.12863(13) 0.8006(3) 0.16855(13) 0.0340(5) Uani d . 1 . .
H H11 0.1533 0.8344 0.2306 0.041 Uiso calc R 1 . .
C C12 0.17573(13) 0.8023(3) 0.10796(14) 0.0338(5) Uani d . 1 . .
H H12 0.1535 0.7696 0.0452 0.041 Uiso calc R 1 . .
C C13 0.26277(13) 0.8548(3) 0.13762(13) 0.0322(5) Uani d . 1 . .
C C14 0.31294(12) 0.8425(3) 0.06743(13) 0.0295(5) Uani d . 1 . .
C C15 0.27849(14) 0.8918(3) -0.02286(13) 0.0361(5) Uani d . 1 . .
H H15 0.2231 0.9285 -0.0390 0.043 Uiso calc R 1 . .
C C16 0.32305(16) 0.8890(4) -0.09110(15) 0.0551(7) Uani d . 1 . .
H H16 0.2983 0.9253 -0.1528 0.066 Uiso calc R 1 . .
C C17 0.40178(17) 0.8344(5) -0.06904(16) 0.0718(10) Uani d . 1 . .
H H17 0.4316 0.8325 -0.1160 0.086 Uiso calc R 1 . .
C C18 0.44086(14) 0.7800(4) 0.02193(15) 0.0489(7) Uani d . 1 . .
C C19 0.52216(17) 0.7176(5) 0.04411(19) 0.0776(11) Uani d . 1 . .
H H19 0.5520 0.7158 -0.0029 0.093 Uiso calc R 1 . .
C C20 0.55878(16) 0.6603(5) 0.13079(18) 0.0637(8) Uani d . 1 . .
H H20 0.6136 0.6191 0.1443 0.076 Uiso calc R 1 . .
C C21 0.51529(14) 0.6622(3) 0.19988(16) 0.0439(6) Uani d . 1 . .
H H21 0.5407 0.6211 0.2605 0.053 Uiso calc R 1 . .
C C22 0.43669(13) 0.7222(3) 0.18163(14) 0.0361(5) Uani d . 1 . .
H H22 0.4084 0.7225 0.2300 0.043 Uiso calc R 1 . .
C C23 0.39635(12) 0.7843(3) 0.09213(13) 0.0309(5) Uani d . 1 . .

loop_
_atom_site_aniso_label
_atom_site_aniso_U_11
_atom_site_aniso_U_22
_atom_site_aniso_U_33
_atom_site_aniso_U_12
_atom_site_aniso_U_13
_atom_site_aniso_U_23
Cl1 0.0431(4) 0.0673(4) 0.0265(3) -0.0126(3) 0.0024(2) 0.0045(3)
O1 0.0350(9) 0.0637(11) 0.0287(7) -0.0057(8) 0.0053(6) -0.0084(7)
N1 0.0347(11) 0.0459(11) 0.0292(9) -0.0018(9) 0.0088(7) 0.0014(8)
C1 0.0296(12) 0.0357(12) 0.0304(10) 0.0007(9) 0.0069(8) -0.0012(9)
C2 0.0325(12) 0.0425(14) 0.0404(11) 0.0001(10) 0.0122(9) 0.0013(10)
C3 0.0278(12) 0.0360(13) 0.0471(12) 0.0011(10) 0.0056(9) -0.0001(10)
C4 0.0336(12) 0.0302(12) 0.0387(11) 0.0032(9) 0.0014(9) -0.0003(9)
C5 0.0365(13) 0.0357(12) 0.0306(10) -0.0006(10) 0.0071(9) 0.0002(9)
C6 0.0310(12) 0.0334(12) 0.0301(10) 0.0008(9) 0.0074(8) -0.0015(9)
C7 0.0340(12) 0.0409(13) 0.0282(10) -0.0013(10) 0.0107(8) -0.0011(9)
C8 0.0301(11) 0.0371(12) 0.0284(10) -0.0013(9) 0.0081(8) -0.0031(9)
C9 0.0329(12) 0.0396(13) 0.0256(9) -0.0005(10) 0.0059(8) -0.0007(9)
C10 0.0419(14) 0.0500(15) 0.0448(13) -0.0038(12) -0.0056(11) 0.0043(11)
C11 0.0318(12) 0.0404(13) 0.0287(10) -0.0021(10) 0.0043(8) -0.0006(9)
C12 0.0298(11) 0.0418(13) 0.0284(9) -0.0005(10) 0.0041(8) -0.0034(9)
C13 0.0297(12) 0.0363(12) 0.0294(10) -0.0014(9) 0.0041(8) -0.0007(9)
C14 0.0277(11) 0.0319(12) 0.0277(9) -0.0013(9) 0.0039(8) -0.0022(8)
C15 0.0323(12) 0.0427(13) 0.0309(10) 0.0031(10) 0.0023(9) 0.0004(9)
C16 0.0447(15) 0.093(2) 0.0267(11) 0.0093(14) 0.0061(10) 0.0086(12)
C17 0.0466(17) 0.142(3) 0.0321(12) 0.0179(18) 0.0187(11) 0.0051(16)
C18 0.0329(13) 0.080(2) 0.0340(11) 0.0100(13) 0.0085(9) -0.0020(12)
C19 0.0408(16) 0.148(3) 0.0466(14) 0.0298(19) 0.0155(12) -0.0024(18)
C20 0.0354(15) 0.094(2) 0.0567(16) 0.0209(15) 0.0012(12) -0.0071(15)
C21 0.0383(14) 0.0456(14) 0.0409(12) 0.0005(11) -0.0051(10) 0.0013(11)
C22 0.0321(12) 0.0404(13) 0.0335(11) -0.0040(10) 0.0025(9) 0.0028(9)
C23 0.0281(11) 0.0341(12) 0.0290(10) -0.0021(9) 0.0035(8) -0.0033(9)

loop_
_atom_type_symbol
_atom_type_description
_atom_type_scat_dispersion_real
_atom_type_scat_dispersion_imag
_atom_type_scat_source
C C 0.0033 0.0016 'International Tables Vol C Tables 4.2.6.8 and 6.1.1.4'
H H 0.0000 0.0000 'International Tables Vol C Tables 4.2.6.8 and 6.1.1.4'
N N 0.0061 0.0033 'International Tables Vol C Tables 4.2.6.8 and 6.1.1.4'
O O 0.0106 0.0060 'International Tables Vol C Tables 4.2.6.8 and 6.1.1.4'
Cl Cl 0.1484 0.1585 'International Tables Vol C Tables 4.2.6.8 and 6.1.1.4'

loop_
_geom_angle_atom_site_label_1
_geom_angle_atom_site_label_2
_geom_angle_atom_site_label_3
_geom_angle_site_symmetry_1
_geom_angle_site_symmetry_3
_geom_angle
_geom_angle_publ_flag
C9 N1 C1 . . 117.22(17) ?
N1 C1 C2 . . 119.03(18) ?
N1 C1 C6 . . 121.58(19) ?
C2 C1 C6 . . 119.37(18) ?
C3 C2 C1 . . 119.6(2) ?
C3 C2 H2 . . 120.2 ?
C1 C2 H2 . . 120.2 ?
C2 C3 C4 . . 122.0(2) ?
C2 C3 H3 . . 119.0 ?
C4 C3 H3 . . 119.0 ?
C5 C4 C3 . . 118.63(19) ?
C5 C4 C10 . . 121.5(2) ?
C3 C4 C10 . . 119.9(2) ?
C4 C5 C6 . . 121.2(2) ?
C4 C5 H5 . . 119.4 ?
C6 C5 H5 . . 119.4 ?
C7 C6 C1 . . 117.71(18) ?
C7 C6 C5 . . 123.03(19) ?
C1 C6 C5 . . 119.26(19) ?
C8 C7 C6 . . 121.54(19) ?
C8 C7 H7 . . 119.2 ?
C6 C7 H7 . . 119.2 ?
C7 C8 C9 . . 114.79(19) ?
C7 C8 C11 . . 122.81(19) ?
C9 C8 C11 . . 122.37(18) ?
N1 C9 C8 . . 127.14(18) ?
N1 C9 Cl1 . . 114.98(15) ?
C8 C9 Cl1 . . 117.87(16) ?
C4 C10 H10A . . 109.5 ?
C4 C10 H10B . . 109.5 ?
H10A C10 H10B . . 109.5 ?
C4 C10 H10C . . 109.5 ?
H10A C10 H10C . . 109.5 ?
H10B C10 H10C . . 109.5 ?
C12 C11 C8 . . 125.99(19) ?
C12 C11 H11 . . 117.0 ?
C8 C11 H11 . . 117.0 ?
C11 C12 C13 . . 120.61(18) ?
C11 C12 H12 . . 119.7 ?
C13 C12 H12 . . 119.7 ?
O1 C13 C12 . . 120.64(19) ?
O1 C13 C14 . . 121.71(19) ?
C12 C13 C14 . . 117.64(17) ?
C15 C14 C23 . . 119.57(18) ?
C15 C14 C13 . . 118.85(19) ?
C23 C14 C13 . . 121.57(17) ?
C14 C15 C16 . . 121.6(2) ?
C14 C15 H15 . . 119.2 ?
C16 C15 H15 . . 119.2 ?
C17 C16 C15 . . 119.7(2) ?
C17 C16 H16 . . 120.2 ?
C15 C16 H16 . . 120.2 ?
C16 C17 C18 . . 121.9(2) ?
C16 C17 H17 . . 119.1 ?
C18 C17 H17 . . 119.1 ?
C19 C18 C17 . . 121.8(2) ?
C19 C18 C23 . . 119.3(2) ?
C17 C18 C23 . . 118.9(2) ?
C20 C19 C18 . . 121.7(2) ?
C20 C19 H19 . . 119.2 ?
C18 C19 H19 . . 119.2 ?
C19 C20 C21 . . 119.4(2) ?
C19 C20 H20 . . 120.3 ?
C21 C20 H20 . . 120.3 ?
C22 C21 C20 . . 120.9(2) ?
C22 C21 H21 . . 119.6 ?
C20 C21 H21 . . 119.6 ?
C21 C22 C23 . . 121.5(2) ?
C21 C22 H22 . . 119.3 ?
C23 C22 H22 . . 119.3 ?
C22 C23 C18 . . 117.3(2) ?
C22 C23 C14 . . 124.28(19) ?
C18 C23 C14 . . 118.41(18) ?

loop_
_geom_bond_atom_site_label_1
_geom_bond_atom_site_label_2
_geom_bond_site_symmetry_2
_geom_bond_distance
_geom_bond_publ_flag
Cl1 C9 . 1.755(2) ?
O1 C13 . 1.222(2) ?
N1 C9 . 1.294(3) ?
N1 C1 . 1.381(3) ?
C1 C2 . 1.411(3) ?
C1 C6 . 1.416(3) ?
C2 C3 . 1.370(3) ?
C2 H2 . 0.9500 ?
C3 C4 . 1.421(3) ?
C3 H3 . 0.9500 ?
C4 C5 . 1.367(3) ?
C4 C10 . 1.509(3) ?
C5 C6 . 1.419(3) ?
C5 H5 . 0.9500 ?
C6 C7 . 1.406(3) ?
C7 C8 . 1.380(3) ?
C7 H7 . 0.9500 ?
C8 C9 . 1.425(3) ?
C8 C11 . 1.460(3) ?
C10 H10A . 0.9800 ?
C10 H10B . 0.9800 ?
C10 H10C . 0.9800 ?
C11 C12 . 1.331(3) ?
C11 H11 . 0.9500 ?
C12 C13 . 1.485(3) ?
C12 H12 . 0.9500 ?
C13 C14 . 1.489(3) ?
C14 C15 . 1.378(3) ?
C14 C23 . 1.436(3) ?
C15 C16 . 1.394(3) ?
C15 H15 . 0.9500 ?
C16 C17 . 1.354(4) ?
C16 H16 . 0.9500 ?
C17 C18 . 1.414(3) ?
C17 H17 . 0.9500 ?
C18 C19 . 1.411(4) ?
C18 C23 . 1.418(3) ?
C19 C20 . 1.356(4) ?
C19 H19 . 0.9500 ?
C20 C21 . 1.392(4) ?
C20 H20 . 0.9500 ?
C21 C22 . 1.364(3) ?
C21 H21 . 0.9500 ?
C22 C23 . 1.417(3) ?
C22 H22 . 0.9500 ?

loop_
_geom_hbond_atom_site_label_D
_geom_hbond_atom_site_label_H
_geom_hbond_atom_site_label_A
_geom_hbond_site_symmetry_A
_geom_hbond_distance_DH
_geom_hbond_distance_HA
_geom_hbond_distance_DA
_geom_hbond_angle_DHA
C7 H7 Cl1 4_575 0.95 2.86 3.792(2) 166
C11 H11 Cl1 . 0.95 2.65 3.045(2) 106
C11 H11 O1 . 0.95 2.45 2.788(3) 101
C22 H22 O1 . 0.95 2.33 2.924(3) 120

loop_
_geom_torsion_atom_site_label_1
_geom_torsion_atom_site_label_2
_geom_torsion_atom_site_label_3
_geom_torsion_atom_site_label_4
_geom_torsion_site_symmetry_1
_geom_torsion_site_symmetry_2
_geom_torsion_site_symmetry_3
_geom_torsion_site_symmetry_4
_geom_torsion
_geom_torsion_publ_flag
C9 N1 C1 C2 . . . . 177.8(2) ?
C9 N1 C1 C6 . . . . -0.4(3) ?
N1 C1 C2 C3 . . . . -178.6(2) ?
C6 C1 C2 C3 . . . . -0.3(3) ?
C1 C2 C3 C4 . . . . -0.3(3) ?
C2 C3 C4 C5 . . . . 0.0(3) ?
C2 C3 C4 C10 . . . . 179.7(2) ?
C3 C4 C5 C6 . . . . 0.9(3) ?
C10 C4 C5 C6 . . . . -178.8(2) ?
N1 C1 C6 C7 . . . . -0.8(3) ?
C2 C1 C6 C7 . . . . -179.0(2) ?
N1 C1 C6 C5 . . . . 179.4(2) ?
C2 C1 C6 C5 . . . . 1.2(3) ?
C4 C5 C6 C7 . . . . 178.7(2) ?
C4 C5 C6 C1 . . . . -1.5(3) ?
C1 C6 C7 C8 . . . . 1.1(3) ?
C5 C6 C7 C8 . . . . -179.1(2) ?
C6 C7 C8 C9 . . . . -0.3(3) ?
C6 C7 C8 C11 . . . . -178.7(2) ?
C1 N1 C9 C8 . . . . 1.5(3) ?
C1 N1 C9 Cl1 . . . . -177.48(16) ?
C7 C8 C9 N1 . . . . -1.1(3) ?
C11 C8 C9 N1 . . . . 177.3(2) ?
C7 C8 C9 Cl1 . . . . 177.80(17) ?
C11 C8 C9 Cl1 . . . . -3.7(3) ?
C7 C8 C11 C12 . . . . -19.2(4) ?
C9 C8 C11 C12 . . . . 162.5(2) ?
C8 C11 C12 C13 . . . . -179.8(2) ?
C11 C12 C13 O1 . . . . -2.4(3) ?
C11 C12 C13 C14 . . . . 176.4(2) ?
O1 C13 C14 C15 . . . . -143.8(2) ?
C12 C13 C14 C15 . . . . 37.4(3) ?
O1 C13 C14 C23 . . . . 34.9(3) ?
C12 C13 C14 C23 . . . . -143.8(2) ?
C23 C14 C15 C16 . . . . -0.9(3) ?
C13 C14 C15 C16 . . . . 177.9(2) ?
C14 C15 C16 C17 . . . . 0.9(4) ?
C15 C16 C17 C18 . . . . -0.2(5) ?
C16 C17 C18 C19 . . . . 178.0(3) ?
C16 C17 C18 C23 . . . . -0.5(5) ?
C17 C18 C19 C20 . . . . -178.0(3) ?
C23 C18 C19 C20 . . . . 0.5(5) ?
C18 C19 C20 C21 . . . . 0.2(5) ?
C19 C20 C21 C22 . . . . -0.5(5) ?
C20 C21 C22 C23 . . . . 0.1(4) ?
C21 C22 C23 C18 . . . . 0.5(3) ?
C21 C22 C23 C14 . . . . 177.5(2) ?
C19 C18 C23 C22 . . . . -0.8(4) ?
C17 C18 C23 C22 . . . . 177.7(3) ?
C19 C18 C23 C14 . . . . -178.0(3) ?
C17 C18 C23 C14 . . . . 0.5(4) ?
C15 C14 C23 C22 . . . . -176.9(2) ?
C13 C14 C23 C22 . . . . 4.4(3) ?
C15 C14 C23 C18 . . . . 0.1(3) ?
C13 C14 C23 C18 . . . . -178.6(2) ?

loop_
_cod_related_entry_id
_cod_related_entry_database
_cod_related_entry_code
1 ChemSpider 24744623
